data_2218118
loop_
_publ_author_name
'Men, Jian'
'Yang, Mei-Jia'
'Jiang, Yan'
'Chen, Hua'
'Gao, Guo-Wei'

_publ_section_title
;
 1,1,3-Trimethyl-3-phenylindane
;
_journal_coeditor_code GK2139
_journal_issue 5
_journal_name_full 'Acta Crystallographica Section E'
_journal_page_first o847
_journal_paper_doi 10.1107/S1600536808009690
_journal_volume 64
_journal_year 2008
_chemical_formula_iupac 'C18 H20'
_chemical_formula_moiety 'C18 H20'
_chemical_formula_sum 'C18 H20'
_chemical_formula_weight 236.34
_chemical_name_common 1,3,3-trimethyl-1-phenylindane
_chemical_name_systematic
;
1,1,3-Trimethyl-3-phenylindane
;
_space_group_IT_number 2
_symmetry_cell_setting triclinic
_symmetry_space_group_name_Hall '-P 1'
_symmetry_space_group_name_H-M 'P -1'
_atom_sites_solution_hydrogens geom
_atom_sites_solution_primary direct
_atom_sites_solution_secondary difmap
_cell_angle_alpha 69.30(3)
_cell_angle_beta 79.44(5)
_cell_angle_gamma 80.37(2)
_cell_formula_units_Z 2
_cell_length_a 8.192(2)
_cell_length_b 8.426(3)
_cell_length_c 11.113(4)
_cell_measurement_reflns_used 28
_cell_measurement_temperature 291(2)
_cell_measurement_theta_max 7.65
_cell_measurement_theta_min 4.42
_cell_volume 701.0(4)
_computing_cell_refinement 'DIFRAC (Gabe & White, 1993)'
_computing_data_collection 'DIFRAC (Gabe & White, 1993)'
_computing_data_reduction 'NRCVAX (Gabe <i>et al.</i>,  1989)'
_computing_molecular_graphics 'ORTEP-3 for Windows (Farrugia, 1997)'
_computing_publication_material 'SHELXL97 (Sheldrick, 2008)'
_computing_structure_refinement 'SHELXL97 (Sheldrick, 2008)'
_computing_structure_solution 'SHELXS97 (Sheldrick, 2008)'
_diffrn_ambient_temperature 291(2)
_diffrn_measured_fraction_theta_full 0.988
_diffrn_measured_fraction_theta_max 0.988
_diffrn_measurement_device_type 'Enraf--Nonius CAD-4'
_diffrn_measurement_method \w/2\t
_diffrn_radiation_monochromator graphite
_diffrn_radiation_source 'fine-focus sealed tube'
_diffrn_radiation_type MoK\a
_diffrn_radiation_wavelength 0.71073
_diffrn_reflns_av_R_equivalents 0.0073
_diffrn_reflns_av_sigmaI/netI 0.0238
_diffrn_reflns_limit_h_max 9
_diffrn_reflns_limit_h_min -9
_diffrn_reflns_limit_k_max 10
_diffrn_reflns_limit_k_min -3
_diffrn_reflns_limit_l_max 13
_diffrn_reflns_limit_l_min -12
_diffrn_reflns_number 3682
_diffrn_reflns_theta_full 25.53
_diffrn_reflns_theta_max 25.53
_diffrn_reflns_theta_min 2.55
_diffrn_standards_decay_% 0.703
_diffrn_standards_interval_count 200
_diffrn_standards_number 3
_exptl_absorpt_coefficient_mu 0.063
_exptl_absorpt_correction_type none
_exptl_crystal_colour colourless
_exptl_crystal_density_diffrn 1.120
_exptl_crystal_density_method 'not measured'
_exptl_crystal_description block
_exptl_crystal_F_000 256
_exptl_crystal_size_max 0.46
_exptl_crystal_size_mid 0.44
_exptl_crystal_size_min 0.42
_refine_diff_density_max 0.168
_refine_diff_density_min -0.144
_refine_ls_extinction_coef 0.154(10)
_refine_ls_extinction_expression Fc^*^=kFc[1+0.001xFc^2^\l^3^/sin(2\q)]^-1/4^
_refine_ls_extinction_method 'SHELXL97 (Sheldrick, 2008)'
_refine_ls_goodness_of_fit_ref 1.056
_refine_ls_hydrogen_treatment constr
_refine_ls_matrix_type full
_refine_ls_number_parameters 170
_refine_ls_number_reflns 2582
_refine_ls_number_restraints 0
_refine_ls_restrained_S_all 1.056
_refine_ls_R_factor_all 0.0707
_refine_ls_R_factor_gt 0.0404
_refine_ls_shift/su_max 0.000
_refine_ls_shift/su_mean 0.000
_refine_ls_structure_factor_coef Fsqd
_refine_ls_weighting_details 'calc w = 1/[\s^2^(Fo^2^)+(0.0549P)^2^+0.0915P] where P=(Fo^2^+2Fc^2^)/3'
_refine_ls_weighting_scheme calc
_refine_ls_wR_factor_gt 0.1057
_refine_ls_wR_factor_ref 0.1166
_reflns_number_gt 1770
_reflns_number_total 2582
_reflns_threshold_expression I>2\s(I)
_cod_data_source_file gk2139.cif
_cod_data_source_block I
_cod_original_cell_volume 701.0(7)
_cod_database_code 2218118
_cod_database_fobs_code 2218118

loop_
_symmetry_equiv_pos_as_xyz
'x, y, z'
'-x, -y, -z'

loop_
_atom_site_type_symbol
_atom_site_label
_atom_site_fract_x
_atom_site_fract_y
_atom_site_fract_z
_atom_site_U_iso_or_equiv
_atom_site_adp_type
_atom_site_calc_flag
_atom_site_refinement_flags
_atom_site_occupancy
C C18 0.39195(18) 0.00422(18) 0.21135(14) 0.0428(4) Uani d . 1
C C6 0.20481(17) 0.27044(18) 0.22736(14) 0.0436(4) Uani d . 1
C C14 0.6116(2) -0.1842(2) 0.32179(15) 0.0527(4) Uani d . 1
H H14 0.7136 -0.2011 0.3526 0.063 Uiso calc R 1
C C13 0.54458(18) -0.02135(18) 0.25548(14) 0.0421(4) Uani d . 1
C C7 0.34020(18) 0.19224(19) 0.14280(14) 0.0453(4) Uani d . 1
C C17 0.3069(2) -0.1345(2) 0.23220(17) 0.0567(4) Uani d . 1
H H17 0.2043 -0.1181 0.2025 0.068 Uiso calc R 1
C C10 0.61857(19) 0.14541(19) 0.22095(15) 0.0478(4) Uani d . 1
C C1 0.1330(2) 0.4375(2) 0.17672(18) 0.0595(5) Uani d . 1
H H1 0.1670 0.5006 0.0908 0.071 Uiso calc R 1
C C5 0.1502(2) 0.1821(2) 0.35573(16) 0.0542(4) Uani d . 1
H H5 0.1951 0.0697 0.3928 0.065 Uiso calc R 1
C C3 -0.0391(2) 0.4221(3) 0.3779(2) 0.0665(5) Uani d . 1
H H3 -0.1201 0.4724 0.4279 0.080 Uiso calc R 1
C C15 0.5266(2) -0.3214(2) 0.34208(17) 0.0606(5) Uani d . 1
H H15 0.5716 -0.4313 0.3863 0.073 Uiso calc R 1
C C2 0.0126(2) 0.5121(2) 0.2504(2) 0.0696(5) Uani d . 1
H H2 -0.0339 0.6240 0.2137 0.083 Uiso calc R 1
C C4 0.0303(2) 0.2575(3) 0.43009(18) 0.0653(5) Uani d . 1
H H4 -0.0034 0.1957 0.5164 0.078 Uiso calc R 1
C C9 0.5091(2) 0.2673(2) 0.11982(16) 0.0543(4) Uani d . 1
H H9A 0.5650 0.2782 0.0329 0.065 Uiso calc R 1
H H9B 0.4892 0.3795 0.1289 0.065 Uiso calc R 1
C C16 0.3754(2) -0.2966(2) 0.29712(18) 0.0640(5) Uani d . 1
H H16 0.3192 -0.3899 0.3107 0.077 Uiso calc R 1
C C8 0.2796(2) 0.2204(2) 0.01297(16) 0.0664(5) Uani d . 1
H H8A 0.3617 0.1654 -0.0374 0.100 Uiso calc R 1
H H8B 0.2635 0.3405 -0.0340 0.100 Uiso calc R 1
H H8C 0.1759 0.1728 0.0293 0.100 Uiso calc R 1
C C11 0.5994(3) 0.1997(2) 0.34135(19) 0.0690(5) Uani d . 1
H H11A 0.4832 0.2128 0.3749 0.104 Uiso calc R 1
H H11B 0.6446 0.3062 0.3180 0.104 Uiso calc R 1
H H11C 0.6585 0.1139 0.4065 0.104 Uiso calc R 1
C C12 0.8028(2) 0.1333(3) 0.1630(2) 0.0723(6) Uani d . 1
H H12A 0.8426 0.2429 0.1377 0.109 Uiso calc R 1
H H12B 0.8146 0.0980 0.0883 0.109 Uiso calc R 1
H H12C 0.8669 0.0513 0.2266 0.109 Uiso calc R 1

loop_
_atom_site_aniso_label
_atom_site_aniso_U_11
_atom_site_aniso_U_22
_atom_site_aniso_U_33
_atom_site_aniso_U_12
_atom_site_aniso_U_13
_atom_site_aniso_U_23
C18 0.0409(8) 0.0477(9) 0.0410(8) -0.0052(7) -0.0006(6) -0.0185(7)
C6 0.0386(8) 0.0477(9) 0.0461(9) -0.0021(7) -0.0125(7) -0.0155(7)
C14 0.0555(10) 0.0501(10) 0.0506(9) 0.0029(8) -0.0100(8) -0.0171(8)
C13 0.0434(8) 0.0441(8) 0.0388(8) -0.0017(6) -0.0031(6) -0.0162(7)
C7 0.0423(8) 0.0506(9) 0.0411(8) -0.0023(7) -0.0078(6) -0.0131(7)
C17 0.0481(9) 0.0637(11) 0.0656(11) -0.0115(8) -0.0018(8) -0.0309(9)
C10 0.0422(8) 0.0472(9) 0.0537(9) -0.0060(7) -0.0078(7) -0.0155(7)
C1 0.0623(11) 0.0537(10) 0.0595(11) -0.0005(8) -0.0128(9) -0.0157(8)
C5 0.0530(10) 0.0568(10) 0.0482(9) 0.0022(8) -0.0064(8) -0.0158(8)
C3 0.0483(10) 0.0852(14) 0.0811(14) 0.0089(9) -0.0138(9) -0.0509(12)
C15 0.0738(12) 0.0422(9) 0.0581(10) -0.0012(8) -0.0002(9) -0.0138(8)
C2 0.0668(12) 0.0601(11) 0.0882(15) 0.0127(9) -0.0238(11) -0.0348(11)
C4 0.0590(11) 0.0837(14) 0.0536(10) -0.0014(10) -0.0020(9) -0.0289(10)
C9 0.0491(9) 0.0510(9) 0.0525(10) -0.0069(7) -0.0026(7) -0.0063(8)
C16 0.0715(12) 0.0493(10) 0.0735(12) -0.0191(9) 0.0083(10) -0.0267(9)
C8 0.0659(12) 0.0851(13) 0.0473(10) 0.0056(10) -0.0148(9) -0.0236(9)
C11 0.0802(13) 0.0639(11) 0.0758(13) -0.0119(9) -0.0212(10) -0.0317(10)
C12 0.0464(10) 0.0720(12) 0.0943(15) -0.0103(9) -0.0070(10) -0.0219(11)

loop_
_atom_type_symbol
_atom_type_description
_atom_type_scat_dispersion_real
_atom_type_scat_dispersion_imag
_atom_type_scat_source
C C 0.0033 0.0016 'International Tables Vol C Tables 4.2.6.8 and 6.1.1.4'
H H 0.0000 0.0000 'International Tables Vol C Tables 4.2.6.8 and 6.1.1.4'

loop_
_geom_angle_atom_site_label_1
_geom_angle_atom_site_label_2
_geom_angle_atom_site_label_3
_geom_angle
C13 C18 C17 119.85(15)
C13 C18 C7 111.75(13)
C17 C18 C7 128.40(14)
C5 C6 C1 116.91(16)
C5 C6 C7 122.83(14)
C1 C6 C7 120.26(15)
C15 C14 C13 119.63(16)
C15 C14 H14 120.2
C13 C14 H14 120.2
C14 C13 C18 120.23(15)
C14 C13 C10 128.01(14)
C18 C13 C10 111.76(14)
C18 C7 C6 112.36(13)
C18 C7 C8 111.23(14)
C6 C7 C8 109.72(13)
C18 C7 C9 100.82(13)
C6 C7 C9 111.63(13)
C8 C7 C9 110.83(14)
C16 C17 C18 119.56(16)
C16 C17 H17 120.2
C18 C17 H17 120.2
C13 C10 C12 112.22(14)
C13 C10 C11 110.21(14)
C12 C10 C11 109.67(15)
C13 C10 C9 101.46(13)
C12 C10 C9 111.39(15)
C11 C10 C9 111.70(15)
C2 C1 C6 121.72(18)
C2 C1 H1 119.1
C6 C1 H1 119.1
C6 C5 C4 121.37(17)
C6 C5 H5 119.3
C4 C5 H5 119.3
C4 C3 C2 118.96(18)
C4 C3 H3 120.5
C2 C3 H3 120.5
C16 C15 C14 120.29(16)
C16 C15 H15 119.9
C14 C15 H15 119.9
C3 C2 C1 120.35(18)
C3 C2 H2 119.8
C1 C2 H2 119.8
C3 C4 C5 120.67(18)
C3 C4 H4 119.7
C5 C4 H4 119.7
C10 C9 C7 108.20(13)
C10 C9 H9A 110.1
C7 C9 H9A 110.1
C10 C9 H9B 110.1
C7 C9 H9B 110.1
H9A C9 H9B 108.4
C15 C16 C17 120.42(16)
C15 C16 H16 119.8
C17 C16 H16 119.8
C7 C8 H8A 109.5
C7 C8 H8B 109.5
H8A C8 H8B 109.5
C7 C8 H8C 109.5
H8A C8 H8C 109.5
H8B C8 H8C 109.5
C10 C11 H11A 109.5
C10 C11 H11B 109.5
H11A C11 H11B 109.5
C10 C11 H11C 109.5
H11A C11 H11C 109.5
H11B C11 H11C 109.5
C10 C12 H12A 109.5
C10 C12 H12B 109.5
H12A C12 H12B 109.5
C10 C12 H12C 109.5
H12A C12 H12C 109.5
H12B C12 H12C 109.5

loop_
_geom_bond_atom_site_label_1
_geom_bond_atom_site_label_2
_geom_bond_distance
C18 C13 1.382(2)
C18 C17 1.388(2)
C18 C7 1.520(2)
C6 C5 1.384(3)
C6 C1 1.388(2)
C6 C7 1.536(2)
C14 C15 1.379(2)
C14 C13 1.382(2)
C14 H14 0.9300
C13 C10 1.519(2)
C7 C8 1.538(2)
C7 C9 1.558(2)
C17 C16 1.377(3)
C17 H17 0.9300
C10 C12 1.530(2)
C10 C11 1.535(3)
C10 C9 1.539(2)
C1 C2 1.378(3)
C1 H1 0.9300
C5 C4 1.385(2)
C5 H5 0.9300
C3 C4 1.368(3)
C3 C2 1.375(3)
C3 H3 0.9300
C15 C16 1.376(3)
C15 H15 0.9300
C2 H2 0.9300
C4 H4 0.9300
C9 H9A 0.9700
C9 H9B 0.9700
C16 H16 0.9300
C8 H8A 0.9600
C8 H8B 0.9600
C8 H8C 0.9600
C11 H11A 0.9600
C11 H11B 0.9600
C11 H11C 0.9600
C12 H12A 0.9600
C12 H12B 0.9600
C12 H12C 0.9600

loop_
_cod_related_entry_id
_cod_related_entry_database
_cod_related_entry_code
1 ChemSpider 18644
